data_7062152
loop_
_publ_author_name
'Grasruck, Alexander'
'Parla, Giorgio'
'Heineman, Frank W.'
'Langer, Jens'
'Herrera, Alberto'
'Frie\&s, Sybille'
'Schmid, G\"unter'
'Dorta, Romano'

_publ_section_title
;
 Developing bulky P-alkene ligands: stabilization of copper complexes with
 14 valence electrons
;
_journal_issue 5
_journal_name_full 'New Journal of Chemistry'
_journal_page_first 2307
_journal_page_last 2323
_journal_paper_doi 10.1039/D2NJ05222A
_journal_volume 47
_journal_year 2023
_chemical_formula_moiety 'C70 H54 Cl2 Cu2 N4 P2'
_chemical_formula_sum 'C70 H54 Cl2 Cu2 N4 P2'
_chemical_formula_weight 1211.09
_space_group_crystal_system monoclinic
_space_group_IT_number 14
_space_group_name_Hall '-P 2yn'
_space_group_name_H-M_alt 'P 1 21/n 1'
_atom_sites_solution_hydrogens geom
_atom_sites_solution_primary dual
_audit_creation_date 2022-06-30
_audit_creation_method
;
Olex2 1.5
(compiled 2022.04.07 svn.rca3783a0 for OlexSys, GUI svn.r6498)
;
_audit_update_record
;
2022-06-30 deposited with the CCDC.	2022-12-05 downloaded from the CCDC.
;
_cell_angle_alpha 90
_cell_angle_beta 107.629(2)
_cell_angle_gamma 90
_cell_formula_units_Z 2
_cell_length_a 9.9046(2)
_cell_length_b 20.3977(3)
_cell_length_c 14.4741(2)
_cell_measurement_reflns_used 6760
_cell_measurement_temperature 100.0(2)
_cell_measurement_theta_max 72.5180
_cell_measurement_theta_min 3.1410
_cell_volume 2786.89(9)
_computing_cell_refinement 'CrysAlisPro 1.171.41.113a (Rigaku OD, 2021)'
_computing_data_collection 'CrysAlisPro 1.171.41.113a (Rigaku OD, 2021)'
_computing_data_reduction 'CrysAlisPro 1.171.41.113a (Rigaku OD, 2021)'
_computing_molecular_graphics 'Olex2 1.5 (Dolomanov et al., 2009)'
_computing_publication_material 'Olex2 1.5 (Dolomanov et al., 2009)'
_computing_structure_refinement 'SHELXL 2019/2 (Sheldrick, 2015)'
_computing_structure_solution 'SHELXT 2018/2 (Sheldrick, 2018)'
_diffrn_ambient_environment N~2~
_diffrn_ambient_temperature 100.0(2)
_diffrn_detector 'CCD plate'
_diffrn_detector_area_resol_mean 5.2903
_diffrn_detector_type AtlasS2
_diffrn_measured_fraction_theta_full 0.997
_diffrn_measured_fraction_theta_max 0.967
_diffrn_measurement_details
;
List of Runs (angles in degrees, time in seconds):

  # Type    Start    End  Width  t~exp~   \w     \q     \k     \f   Frames
#--------------------------------------------------------------------------
  1  \w    -87.00  -8.00   1.00    1.50    --  -41.15 125.00   0.00   79
  2  \w    -40.00 -13.00   1.00    1.50    --  -41.15 125.00 -90.00   27
  3  \w   -112.00 -17.00   1.00    1.50    --  -41.15 -38.00  60.00   95
  4  \w     35.00 122.00   1.00    2.00    --  104.35 -61.00-120.00   87
  5  \w     69.00 106.00   1.00    2.00    --  104.35 -94.00  90.00   37
  6  \w     22.00  52.00   1.00    2.00    --  104.35 -94.00  90.00   30
  7  \w     76.00 156.00   1.00    2.00    --  104.35  61.00 150.00   80
  8  \w     22.00 106.00   1.00    2.00    --  104.35 -94.00-150.00   84
  9  \w     88.00 172.00   1.00    2.00    --  104.35  61.00  30.00   84
;
_diffrn_measurement_device 'four-circle diffractometer'
_diffrn_measurement_device_type 'SuperNova, Dual, Cu at home/near, AtlasS2'
_diffrn_measurement_method '\w scans'
_diffrn_orient_matrix_type 'CrysAlisPro convention (1999,Acta A55,543-557)'
_diffrn_orient_matrix_UB_11 0.0771265000
_diffrn_orient_matrix_UB_12 -0.0303474000
_diffrn_orient_matrix_UB_13 0.0994732000
_diffrn_orient_matrix_UB_21 0.1430605000
_diffrn_orient_matrix_UB_22 0.0234446000
_diffrn_orient_matrix_UB_23 -0.0095478000
_diffrn_orient_matrix_UB_31 -0.0155973000
_diffrn_orient_matrix_UB_32 0.0651405000
_diffrn_orient_matrix_UB_33 0.0496179000
_diffrn_radiation_monochromator mirror
_diffrn_radiation_probe x-ray
_diffrn_radiation_type 'Cu K\a'
_diffrn_radiation_wavelength 1.54184
_diffrn_reflns_av_R_equivalents 0.0195
_diffrn_reflns_av_unetI/netI 0.0267
_diffrn_reflns_Laue_measured_fraction_full 0.997
_diffrn_reflns_Laue_measured_fraction_max 0.967
_diffrn_reflns_limit_h_max 11
_diffrn_reflns_limit_h_min -12
_diffrn_reflns_limit_k_max 25
_diffrn_reflns_limit_k_min -24
_diffrn_reflns_limit_l_max 17
_diffrn_reflns_limit_l_min -15
_diffrn_reflns_number 10234
_diffrn_reflns_point_group_measured_fraction_full 0.997
_diffrn_reflns_point_group_measured_fraction_max 0.967
_diffrn_reflns_theta_full 67.684
_diffrn_reflns_theta_max 72.492
_diffrn_reflns_theta_min 3.868
_diffrn_source 'micro-focus sealed X-ray tube'
_diffrn_source_type 'SuperNova (Cu) X-ray Source'
_exptl_absorpt_coefficient_mu 2.741
_exptl_absorpt_correction_T_max 1.000
_exptl_absorpt_correction_T_min 0.548
_exptl_absorpt_correction_type gaussian
_exptl_absorpt_process_details
;
CrysAlisPro 1.171.41.113a (Rigaku Oxford Diffraction, 2021)
Numerical absorption correction based on gaussian integration over
a multifaceted crystal model
Empirical absorption correction using spherical harmonics,
implemented in SCALE3 ABSPACK scaling algorithm.
;
_exptl_crystal_colour 'clear colourless'
_exptl_crystal_colour_lustre clear
_exptl_crystal_colour_primary colourless
_exptl_crystal_density_diffrn 1.443
_exptl_crystal_description block
_exptl_crystal_F_000 1248
_exptl_crystal_size_max 0.262
_exptl_crystal_size_mid 0.192
_exptl_crystal_size_min 0.169
_refine_diff_density_max 0.403
_refine_diff_density_min -0.415
_refine_diff_density_rms 0.049
_refine_ls_extinction_coef 0.00020(5)
_refine_ls_extinction_expression Fc^*^=kFc[1+0.001xFc^2^\l^3^/sin(2\q)]^-1/4^
_refine_ls_extinction_method 'SHELXL-2019/2 (Sheldrick 2019)'
_refine_ls_goodness_of_fit_ref 1.028
_refine_ls_hydrogen_treatment constr
_refine_ls_matrix_type full
_refine_ls_number_parameters 362
_refine_ls_number_reflns 5345
_refine_ls_number_restraints 0
_refine_ls_restrained_S_all 1.028
_refine_ls_R_factor_all 0.0317
_refine_ls_R_factor_gt 0.0286
_refine_ls_shift/su_max 0.002
_refine_ls_shift/su_mean 0.000
_refine_ls_structure_factor_coef Fsqd
_refine_ls_weighting_details 'w=1/[\s^2^(Fo^2^)+(0.0386P)^2^+1.0784P] where P=(Fo^2^+2Fc^2^)/3'
_refine_ls_weighting_scheme calc
_refine_ls_wR_factor_gt 0.0746
_refine_ls_wR_factor_ref 0.0768
_reflns_Friedel_coverage 0.000
_reflns_number_gt 4884
_reflns_number_total 5345
_reflns_threshold_expression 'I > 2\s(I)'
_cod_data_source_file d2nj05222a2.cif
_cod_data_source_block rodo220629a
_cod_depositor_comments 'Adding full bibliography for 7062150--7062158.cif.'
_cod_original_cell_volume 2786.89(8)
_cod_database_code 7062152
_shelx_shelxl_version_number 2019/2
_chemical_oxdiff_formula C70H54Cl2Cu2N4P2
_shelx_space_group_comment
;
The symmetry employed for this shelxl refinement is uniquely defined
by the following loop, which should always be used as a source of
symmetry information in preference to the above space-group names.
They are only intended as comments.
;
_shelx_estimated_absorpt_t_max 0.654
_shelx_estimated_absorpt_t_min 0.534
_olex2_refinement_description
;
1. Fixed Uiso
 At 1.2 times of:
  All C(H) groups, All C(H,H) groups
2.a Secondary CH2 refined with riding coordinates:
 C1(H1A,H1B)
2.b Aromatic/amide H refined with riding coordinates:
 C23(H23), C26(H26), C9(H9), C20(H20), C34(H34), C28(H28), C5(H5), C24(H24),
 C6(H6), C14(H14), C33(H33), C25(H25), C29(H29), C3(H3), C15(H15), C11(H11),
 C7(H7), C10(H10), C12(H12), C4(H4), C17(H17), C19(H19), C18(H18), C31(H31),
 C32(H32)
;
_olex2_date_sample_data_collection 2022-06-29
_olex2_submission_special_instructions 'No special instructions were received'
_oxdiff_exptl_absorpt_empirical_details
;
Empirical correction (ABSPACK) includes:
- Absorption correction using spherical harmonics
- Frame scaling
;
_oxdiff_exptl_absorpt_empirical_full_max 1.209
_oxdiff_exptl_absorpt_empirical_full_min 0.774

loop_
_space_group_symop_operation_xyz
'x, y, z'
'-x+1/2, y+1/2, -z+1/2'
'-x, -y, -z'
'x-1/2, -y-1/2, z-1/2'

loop_
_atom_site_label
_atom_site_type_symbol
_atom_site_fract_x
_atom_site_fract_y
_atom_site_fract_z
_atom_site_U_iso_or_equiv
_atom_site_adp_type
_atom_site_occupancy
_atom_site_site_symmetry_order
_atom_site_calc_flag
_atom_site_refinement_flags_posn
_atom_site_refinement_flags_adp
_atom_site_refinement_flags_occupancy
_atom_site_disorder_assembly
_atom_site_disorder_group
Cu1 Cu 0.42203(2) 0.50623(2) 0.56928(2) 0.01947(8) Uani 1 1 d . . . . .
Cl1 Cl 0.66111(4) 0.49376(2) 0.59733(3) 0.02254(10) Uani 1 1 d . . . . .
P1 P 0.29868(4) 0.51104(2) 0.67055(3) 0.01419(9) Uani 1 1 d . . . . .
N2 N 0.36435(13) 0.56422(6) 0.76281(9) 0.0159(3) Uani 1 1 d . . . . .
N1 N 0.29847(13) 0.43168(6) 0.70800(9) 0.0160(3) Uani 1 1 d . . . . .
C1 C 0.10943(16) 0.53221(7) 0.63174(11) 0.0183(3) Uani 1 1 d . . . . .
H1A H 0.057214 0.498746 0.584940 0.022 Uiso 1 1 calc R U . . .
H1B H 0.074260 0.530407 0.688835 0.022 Uiso 1 1 calc R U . . .
C23 C 0.24149(16) 0.55990(8) 0.88658(11) 0.0188(3) Uani 1 1 d . . . . .
H23 H 0.257632 0.513967 0.892396 0.023 Uiso 1 1 calc R U . . .
C26 C 0.19399(16) 0.69382(8) 0.87008(12) 0.0222(3) Uani 1 1 d . . . . .
H26 H 0.176251 0.739642 0.864300 0.027 Uiso 1 1 calc R U . . .
C22 C 0.28965(15) 0.59580(7) 0.82115(10) 0.0164(3) Uani 1 1 d . . . . .
C8 C 0.38075(16) 0.38685(7) 0.67020(11) 0.0176(3) Uani 1 1 d . . . . .
C21 C 0.23741(16) 0.40690(7) 0.77913(11) 0.0176(3) Uani 1 1 d . . . . .
C2 C 0.07626(16) 0.59915(7) 0.58532(11) 0.0186(3) Uani 1 1 d . . . . .
C9 C 0.33725(18) 0.37458(7) 0.57093(12) 0.0211(3) Uani 1 1 d . . . . .
H9 H 0.248504 0.390735 0.531555 0.025 Uiso 1 1 calc R U . . .
C20 C 0.09106(17) 0.40532(8) 0.75899(12) 0.0218(3) Uani 1 1 d . . . . .
H20 H 0.031965 0.415879 0.695746 0.026 Uiso 1 1 calc R U . . .
C27 C 0.26587(16) 0.66393(8) 0.81157(11) 0.0193(3) Uani 1 1 d . . . . .
C35 C 0.50948(16) 0.58456(8) 0.78164(11) 0.0185(3) Uani 1 1 d . . . . .
C34 C 0.61807(17) 0.54072(9) 0.82304(11) 0.0232(3) Uani 1 1 d . . . . .
H34 H 0.596542 0.498700 0.843157 0.028 Uiso 1 1 calc R U . . .
C28 C 0.31202(18) 0.70477(8) 0.74363(12) 0.0242(3) Uani 1 1 d . . . . .
H28 H 0.251982 0.740295 0.714779 0.029 Uiso 1 1 calc R U . . .
C16 C 0.32587(17) 0.38687(7) 0.87042(11) 0.0200(3) Uani 1 1 d . . . . .
C5 C 0.00612(17) 0.72227(8) 0.49956(13) 0.0291(4) Uani 1 1 d . . . . .
H5 H -0.017429 0.764182 0.470531 0.035 Uiso 1 1 calc R U . . .
C13 C 0.50809(17) 0.36036(7) 0.73017(12) 0.0207(3) Uani 1 1 d . . . . .
C24 C 0.16998(16) 0.59073(8) 0.94346(12) 0.0223(3) Uani 1 1 d . . . . .
H24 H 0.135956 0.565894 0.987309 0.027 Uiso 1 1 calc R U . . .
C6 C 0.08553(18) 0.67902(8) 0.46416(13) 0.0267(4) Uani 1 1 d . . . . .
H6 H 0.116509 0.691231 0.410552 0.032 Uiso 1 1 calc R U . . .
C14 C 0.55691(17) 0.37017(8) 0.83495(12) 0.0233(3) Uani 1 1 d . . . . .
H14 H 0.656463 0.367747 0.864588 0.028 Uiso 1 1 calc R U . . .
C33 C 0.75829(18) 0.55796(10) 0.83524(12) 0.0300(4) Uani 1 1 d . . . . .
H33 H 0.832353 0.527657 0.862867 0.036 Uiso 1 1 calc R U . . .
C25 C 0.14840(16) 0.65815(8) 0.93590(12) 0.0237(3) Uani 1 1 d . . . . .
H25 H 0.102205 0.679653 0.976143 0.028 Uiso 1 1 calc R U . . .
C29 C 0.42991(19) 0.69727(8) 0.71795(12) 0.0277(4) Uani 1 1 d . . . . .
H29 H 0.443835 0.727093 0.671246 0.033 Uiso 1 1 calc R U . . .
C30 C 0.53921(18) 0.64773(8) 0.75473(11) 0.0233(3) Uani 1 1 d . . . . .
C3 C -0.00446(17) 0.64303(8) 0.62013(12) 0.0248(3) Uani 1 1 d . . . . .
H3 H -0.036193 0.630995 0.673490 0.030 Uiso 1 1 calc R U . . .
C15 C 0.47983(18) 0.38215(8) 0.89487(12) 0.0227(3) Uani 1 1 d . . . . .
H15 H 0.531549 0.388318 0.961219 0.027 Uiso 1 1 calc R U . . .
C11 C 0.55085(19) 0.31396(8) 0.58659(14) 0.0292(4) Uani 1 1 d . . . . .
H11 H 0.610293 0.289862 0.558260 0.035 Uiso 1 1 calc R U . . .
C7 C 0.12053(17) 0.61756(8) 0.50655(11) 0.0221(3) Uani 1 1 d . . . . .
H7 H 0.174955 0.588035 0.481542 0.026 Uiso 1 1 calc R U . . .
C10 C 0.42331(19) 0.33872(8) 0.52904(13) 0.0266(4) Uani 1 1 d . . . . .
H10 H 0.394295 0.331321 0.461055 0.032 Uiso 1 1 calc R U . . .
C12 C 0.59165(18) 0.32439(8) 0.68563(14) 0.0267(4) Uani 1 1 d . . . . .
H12 H 0.678991 0.306630 0.724634 0.032 Uiso 1 1 calc R U . . .
C4 C -0.03903(18) 0.70431(9) 0.57749(14) 0.0297(4) Uani 1 1 d . . . . .
H4 H -0.093853 0.733945 0.601970 0.036 Uiso 1 1 calc R U . . .
C17 C 0.26218(19) 0.37043(8) 0.94161(12) 0.0257(4) Uani 1 1 d . . . . .
H17 H 0.320314 0.358011 1.004294 0.031 Uiso 1 1 calc R U . . .
C19 C 0.03041(19) 0.38841(9) 0.83063(13) 0.0283(4) Uani 1 1 d . . . . .
H19 H -0.069675 0.388141 0.816747 0.034 Uiso 1 1 calc R U . . .
C18 C 0.1171(2) 0.37187(9) 0.92278(13) 0.0299(4) Uani 1 1 d . . . . .
H18 H 0.076407 0.361585 0.972622 0.036 Uiso 1 1 calc R U . . .
C31 C 0.6816(2) 0.66338(10) 0.76704(13) 0.0319(4) Uani 1 1 d . . . . .
H31 H 0.704334 0.705325 0.747371 0.038 Uiso 1 1 calc R U . . .
C32 C 0.78927(18) 0.61949(11) 0.80691(13) 0.0333(4) Uani 1 1 d . . . . .
H32 H 0.884826 0.631486 0.814935 0.040 Uiso 1 1 calc R U . . .

loop_
_atom_site_aniso_label
_atom_site_aniso_U_11
_atom_site_aniso_U_22
_atom_site_aniso_U_33
_atom_site_aniso_U_23
_atom_site_aniso_U_13
_atom_site_aniso_U_12
Cu1 0.02620(14) 0.01855(13) 0.01610(13) -0.00054(8) 0.01006(10) -0.00137(9)
Cl1 0.02497(19) 0.0282(2) 0.01571(18) -0.00113(14) 0.00798(14) -0.00099(14)
P1 0.01731(18) 0.01273(18) 0.01199(18) -0.00078(13) 0.00362(14) -0.00132(13)
N2 0.0159(6) 0.0160(6) 0.0161(6) -0.0044(5) 0.0053(5) -0.0025(5)
N1 0.0207(6) 0.0140(6) 0.0143(6) 0.0003(5) 0.0066(5) -0.0002(5)
C1 0.0188(7) 0.0182(7) 0.0157(7) -0.0010(6) 0.0018(6) -0.0017(6)
C23 0.0179(7) 0.0182(7) 0.0193(7) -0.0020(6) 0.0042(6) -0.0012(6)
C26 0.0189(7) 0.0189(8) 0.0252(8) -0.0063(6) 0.0011(6) 0.0021(6)
C22 0.0149(7) 0.0179(7) 0.0145(7) -0.0042(6) 0.0015(5) -0.0012(6)
C8 0.0207(7) 0.0120(7) 0.0214(8) -0.0001(6) 0.0084(6) -0.0022(6)
C21 0.0243(7) 0.0128(7) 0.0174(7) -0.0024(6) 0.0090(6) -0.0036(6)
C2 0.0165(7) 0.0164(7) 0.0187(7) -0.0022(6) -0.0010(6) -0.0020(6)
C9 0.0296(8) 0.0134(7) 0.0215(8) -0.0013(6) 0.0096(7) -0.0041(6)
C20 0.0252(8) 0.0174(7) 0.0228(8) -0.0022(6) 0.0074(6) -0.0046(6)
C27 0.0181(7) 0.0178(7) 0.0186(7) -0.0034(6) 0.0005(6) -0.0014(6)
C35 0.0184(7) 0.0224(8) 0.0153(7) -0.0063(6) 0.0060(6) -0.0060(6)
C34 0.0215(8) 0.0284(9) 0.0199(8) -0.0057(6) 0.0066(6) -0.0019(7)
C28 0.0330(9) 0.0158(7) 0.0202(8) -0.0011(6) 0.0025(7) -0.0019(6)
C16 0.0290(8) 0.0140(7) 0.0173(7) -0.0018(6) 0.0075(6) -0.0027(6)
C5 0.0239(8) 0.0172(8) 0.0369(10) 0.0016(7) -0.0048(7) 0.0006(6)
C13 0.0227(7) 0.0142(7) 0.0261(8) 0.0013(6) 0.0087(6) -0.0025(6)
C24 0.0182(7) 0.0278(8) 0.0214(8) -0.0026(7) 0.0070(6) -0.0022(6)
C6 0.0276(8) 0.0230(8) 0.0244(8) 0.0042(7) 0.0003(7) -0.0020(7)
C14 0.0220(8) 0.0185(8) 0.0261(8) 0.0045(6) 0.0022(6) -0.0003(6)
C33 0.0195(8) 0.0478(11) 0.0223(8) -0.0077(8) 0.0058(7) -0.0016(7)
C25 0.0170(7) 0.0284(9) 0.0253(8) -0.0087(7) 0.0058(6) 0.0024(6)
C29 0.0418(10) 0.0193(8) 0.0227(8) -0.0006(6) 0.0110(7) -0.0095(7)
C30 0.0284(8) 0.0252(8) 0.0179(7) -0.0053(6) 0.0096(6) -0.0103(7)
C3 0.0214(8) 0.0253(8) 0.0250(8) -0.0042(7) 0.0032(6) 0.0005(6)
C15 0.0287(8) 0.0174(7) 0.0182(7) 0.0025(6) 0.0012(6) -0.0027(6)
C11 0.0357(9) 0.0182(8) 0.0428(10) -0.0068(7) 0.0253(8) -0.0043(7)
C7 0.0240(8) 0.0192(8) 0.0203(8) -0.0011(6) 0.0027(6) 0.0022(6)
C10 0.0404(10) 0.0184(8) 0.0262(8) -0.0059(7) 0.0180(7) -0.0071(7)
C12 0.0254(8) 0.0169(8) 0.0402(10) 0.0004(7) 0.0134(7) -0.0001(6)
C4 0.0242(8) 0.0227(8) 0.0379(10) -0.0061(7) 0.0029(7) 0.0055(7)
C17 0.0391(9) 0.0212(8) 0.0185(8) 0.0009(6) 0.0114(7) -0.0022(7)
C19 0.0286(9) 0.0261(9) 0.0341(9) -0.0032(7) 0.0151(7) -0.0063(7)
C18 0.0416(10) 0.0273(9) 0.0280(9) -0.0010(7) 0.0212(8) -0.0074(8)
C31 0.0358(10) 0.0382(10) 0.0246(9) -0.0073(7) 0.0136(7) -0.0206(8)
C32 0.0219(8) 0.0556(12) 0.0238(9) -0.0110(8) 0.0089(7) -0.0151(8)

loop_
_atom_type_symbol
_atom_type_description
_atom_type_scat_dispersion_real
_atom_type_scat_dispersion_imag
_atom_type_scat_source
C C 0.0181 0.0091 'International Tables Vol C Tables 4.2.6.8 and 6.1.1.4'
H H 0.0000 0.0000 'International Tables Vol C Tables 4.2.6.8 and 6.1.1.4'
Cl Cl 0.3639 0.7018 'International Tables Vol C Tables 4.2.6.8 and 6.1.1.4'
Cu Cu -1.9646 0.5888 'International Tables Vol C Tables 4.2.6.8 and 6.1.1.4'
N N 0.0311 0.0180 'International Tables Vol C Tables 4.2.6.8 and 6.1.1.4'
P P 0.2955 0.4335 'International Tables Vol C Tables 4.2.6.8 and 6.1.1.4'

loop_
_exptl_crystal_face_index_h
_exptl_crystal_face_index_k
_exptl_crystal_face_index_l
_exptl_crystal_face_perp_dist
-6 -2 2 0.0995
1 12 4 0.1286
0 -1 2 0.0705
0 1 -1 0.0984
1 -7 -8 0.0938
-1 13 2 0.1176
0 -1 1 0.0705
1 1 2 0.1012
0 -10 -6 0.1056
3 -12 -3 0.1164
-1 -7 -7 0.0997
1 1 0 0.0938
2 -1 -1 0.0781
1 -1 -2 0.0795
5 3 -8 0.0710
-4 -8 6 0.0992
-5 0 8 0.1197
0 -13 1 0.1097
-1 2 -1 0.1019
0 -1 -1 0.0925
-1 2 0 0.1124
-2 2 -1 0.0978
-1 -6 8 0.0736
2 1 -2 0.0715
0 1 0 0.1205

loop_
_geom_angle_atom_site_label_1
_geom_angle_atom_site_label_2
_geom_angle_atom_site_label_3
_geom_angle
_geom_angle_site_symmetry_1
_geom_angle_site_symmetry_3
_geom_angle_publ_flag
Cl1 Cu1 Cl1 102.022(15) . 3_666 ?
P1 Cu1 Cl1 130.264(17) . . ?
P1 Cu1 Cl1 127.621(17) . 3_666 ?
Cu1 Cl1 Cu1 77.978(15) . 3_666 ?
N2 P1 Cu1 113.63(5) . . ?
N2 P1 N1 113.25(6) . . ?
N2 P1 C1 101.75(7) . . ?
N1 P1 Cu1 103.06(4) . . ?
N1 P1 C1 102.75(7) . . ?
C1 P1 Cu1 122.24(5) . . ?
C22 N2 P1 127.60(10) . . ?
C22 N2 C35 115.01(11) . . ?
C35 N2 P1 117.22(10) . . ?
C8 N1 P1 115.25(10) . . ?
C21 N1 P1 127.10(10) . . ?
C21 N1 C8 117.35(12) . . ?
P1 C1 H1A 108.7 . . ?
P1 C1 H1B 108.7 . . ?
H1A C1 H1B 107.6 . . ?
C2 C1 P1 114.32(11) . . ?
C2 C1 H1A 108.7 . . ?
C2 C1 H1B 108.7 . . ?
C22 C23 H23 119.8 . . ?
C24 C23 H23 119.8 . . ?
C24 C23 C22 120.47(15) . . ?
C27 C26 H26 119.3 . . ?
C25 C26 H26 119.3 . . ?
C25 C26 C27 121.39(15) . . ?
C23 C22 N2 120.62(14) . . ?
C23 C22 C27 120.30(14) . . ?
C27 C22 N2 119.08(14) . . ?
C9 C8 N1 118.22(14) . . ?
C9 C8 C13 120.53(14) . . ?
C13 C8 N1 121.03(14) . . ?
C20 C21 N1 119.82(14) . . ?
C20 C21 C16 120.23(14) . . ?
C16 C21 N1 119.89(14) . . ?
C3 C2 C1 119.38(15) . . ?
C7 C2 C1 121.83(14) . . ?
C7 C2 C3 118.76(15) . . ?
C8 C9 H9 119.9 . . ?
C8 C9 C10 120.29(16) . . ?
C10 C9 H9 119.9 . . ?
C21 C20 H20 119.7 . . ?
C21 C20 C19 120.55(15) . . ?
C19 C20 H20 119.7 . . ?
C26 C27 C22 118.06(15) . . ?
C26 C27 C28 118.54(15) . . ?
C22 C27 C28 123.40(14) . . ?
C34 C35 N2 119.65(14) . . ?
C34 C35 C30 120.76(15) . . ?
C30 C35 N2 119.55(14) . . ?
C35 C34 H34 119.8 . . ?
C35 C34 C33 120.36(17) . . ?
C33 C34 H34 119.8 . . ?
C27 C28 H28 116.6 . . ?
C29 C28 C27 126.75(15) . . ?
C29 C28 H28 116.6 . . ?
C21 C16 C15 123.66(14) . . ?
C17 C16 C21 117.96(15) . . ?
C17 C16 C15 118.38(15) . . ?
C6 C5 H5 120.2 . . ?
C6 C5 C4 119.67(16) . . ?
C4 C5 H5 120.2 . . ?
C8 C13 C14 122.84(14) . . ?
C12 C13 C8 117.53(15) . . ?
C12 C13 C14 119.61(15) . . ?
C23 C24 H24 120.2 . . ?
C23 C24 C25 119.66(15) . . ?
C25 C24 H24 120.2 . . ?
C5 C6 H6 119.8 . . ?
C5 C6 C7 120.39(17) . . ?
C7 C6 H6 119.8 . . ?
C13 C14 H14 115.7 . . ?
C15 C14 C13 128.55(15) . . ?
C15 C14 H14 115.7 . . ?
C34 C33 H33 120.2 . . ?
C32 C33 C34 119.63(17) . . ?
C32 C33 H33 120.2 . . ?
C26 C25 C24 120.09(15) . . ?
C26 C25 H25 120.0 . . ?
C24 C25 H25 120.0 . . ?
C28 C29 H29 116.9 . . ?
C28 C29 C30 126.29(15) . . ?
C30 C29 H29 116.9 . . ?
C35 C30 C29 122.87(15) . . ?
C35 C30 C31 117.45(16) . . ?
C31 C30 C29 119.66(16) . . ?
C2 C3 H3 119.7 . . ?
C4 C3 C2 120.56(17) . . ?
C4 C3 H3 119.7 . . ?
C16 C15 H15 116.1 . . ?
C14 C15 C16 127.80(15) . . ?
C14 C15 H15 116.1 . . ?
C10 C11 H11 120.1 . . ?
C10 C11 C12 119.71(16) . . ?
C12 C11 H11 120.1 . . ?
C2 C7 C6 120.38(16) . . ?
C2 C7 H7 119.8 . . ?
C6 C7 H7 119.8 . . ?
C9 C10 H10 120.1 . . ?
C11 C10 C9 119.86(16) . . ?
C11 C10 H10 120.1 . . ?
C13 C12 H12 119.0 . . ?
C11 C12 C13 121.99(16) . . ?
C11 C12 H12 119.0 . . ?
C5 C4 C3 120.23(16) . . ?
C5 C4 H4 119.9 . . ?
C3 C4 H4 119.9 . . ?
C16 C17 H17 119.2 . . ?
C18 C17 C16 121.56(16) . . ?
C18 C17 H17 119.2 . . ?
C20 C19 H19 120.2 . . ?
C20 C19 C18 119.66(16) . . ?
C18 C19 H19 120.2 . . ?
C17 C18 C19 119.85(16) . . ?
C17 C18 H18 120.1 . . ?
C19 C18 H18 120.1 . . ?
C30 C31 H31 119.1 . . ?
C32 C31 C30 121.71(17) . . ?
C32 C31 H31 119.1 . . ?
C33 C32 H32 120.0 . . ?
C31 C32 C33 120.04(16) . . ?
C31 C32 H32 120.0 . . ?

loop_
_geom_bond_atom_site_label_1
_geom_bond_atom_site_label_2
_geom_bond_distance
_geom_bond_site_symmetry_2
_geom_bond_publ_flag
Cu1 Cl1 2.3002(4) 3_666 ?
Cu1 Cl1 2.2923(4) . ?
Cu1 P1 2.1761(4) . ?
P1 N2 1.6903(12) . ?
P1 N1 1.7074(13) . ?
P1 C1 1.8378(15) . ?
N2 C22 1.4331(19) . ?
N2 C35 1.4406(19) . ?
N1 C8 1.4388(19) . ?
N1 C21 1.4346(19) . ?
C1 H1A 0.9900 . ?
C1 H1B 0.9900 . ?
C1 C2 1.513(2) . ?
C23 H23 0.9500 . ?
C23 C22 1.391(2) . ?
C23 C24 1.389(2) . ?
C26 H26 0.9500 . ?
C26 C27 1.400(2) . ?
C26 C25 1.379(2) . ?
C22 C27 1.409(2) . ?
C8 C9 1.392(2) . ?
C8 C13 1.405(2) . ?
C21 C20 1.390(2) . ?
C21 C16 1.407(2) . ?
C2 C3 1.392(2) . ?
C2 C7 1.391(2) . ?
C9 H9 0.9500 . ?
C9 C10 1.394(2) . ?
C20 H20 0.9500 . ?
C20 C19 1.390(2) . ?
C27 C28 1.464(2) . ?
C35 C34 1.387(2) . ?
C35 C30 1.403(2) . ?
C34 H34 0.9500 . ?
C34 C33 1.391(2) . ?
C28 H28 0.9500 . ?
C28 C29 1.337(3) . ?
C16 C15 1.460(2) . ?
C16 C17 1.402(2) . ?
C5 H5 0.9500 . ?
C5 C6 1.380(3) . ?
C5 C4 1.383(3) . ?
C13 C14 1.459(2) . ?
C13 C12 1.401(2) . ?
C24 H24 0.9500 . ?
C24 C25 1.391(2) . ?
C6 H6 0.9500 . ?
C6 C7 1.393(2) . ?
C14 H14 0.9500 . ?
C14 C15 1.340(2) . ?
C33 H33 0.9500 . ?
C33 C32 1.383(3) . ?
C25 H25 0.9500 . ?
C29 H29 0.9500 . ?
C29 C30 1.459(3) . ?
C30 C31 1.404(2) . ?
C3 H3 0.9500 . ?
C3 C4 1.390(2) . ?
C15 H15 0.9500 . ?
C11 H11 0.9500 . ?
C11 C10 1.381(3) . ?
C11 C12 1.383(3) . ?
C7 H7 0.9500 . ?
C10 H10 0.9500 . ?
C12 H12 0.9500 . ?
C4 H4 0.9500 . ?
C17 H17 0.9500 . ?
C17 C18 1.380(3) . ?
C19 H19 0.9500 . ?
C19 C18 1.391(3) . ?
C18 H18 0.9500 . ?
C31 H31 0.9500 . ?
C31 C32 1.378(3) . ?
C32 H32 0.9500 . ?

loop_
_geom_torsion_atom_site_label_1
_geom_torsion_atom_site_label_2
_geom_torsion_atom_site_label_3
_geom_torsion_atom_site_label_4
_geom_torsion
_geom_torsion_site_symmetry_1
_geom_torsion_site_symmetry_2
_geom_torsion_site_symmetry_3
_geom_torsion_site_symmetry_4
_geom_torsion_publ_flag
Cu1 P1 N2 C22 156.96(11) . . . . ?
Cu1 P1 N2 C35 -18.05(12) . . . . ?
Cu1 P1 N1 C8 3.39(11) . . . . ?
Cu1 P1 N1 C21 176.89(11) . . . . ?
Cu1 P1 C1 C2 -59.83(12) . . . . ?
P1 N2 C22 C23 69.40(18) . . . . ?
P1 N2 C22 C27 -110.79(15) . . . . ?
P1 N2 C35 C34 -72.20(16) . . . . ?
P1 N2 C35 C30 105.55(14) . . . . ?
P1 N1 C8 C9 -65.59(16) . . . . ?
P1 N1 C8 C13 109.12(14) . . . . ?
P1 N1 C21 C20 69.44(18) . . . . ?
P1 N1 C21 C16 -107.91(15) . . . . ?
P1 C1 C2 C3 -127.44(13) . . . . ?
P1 C1 C2 C7 54.58(17) . . . . ?
N2 P1 N1 C8 -119.82(11) . . . . ?
N2 P1 N1 C21 53.69(14) . . . . ?
N2 P1 C1 C2 68.13(12) . . . . ?
N2 C22 C27 C26 -179.32(13) . . . . ?
N2 C22 C27 C28 0.9(2) . . . . ?
N2 C35 C34 C33 175.33(14) . . . . ?
N2 C35 C30 C29 7.1(2) . . . . ?
N2 C35 C30 C31 -174.74(14) . . . . ?
N1 P1 N2 C22 -85.88(13) . . . . ?
N1 P1 N2 C35 99.11(12) . . . . ?
N1 P1 C1 C2 -174.45(11) . . . . ?
N1 C8 C9 C10 171.31(14) . . . . ?
N1 C8 C13 C14 7.1(2) . . . . ?
N1 C8 C13 C12 -171.44(14) . . . . ?
N1 C21 C20 C19 -172.80(14) . . . . ?
N1 C21 C16 C15 -7.6(2) . . . . ?
N1 C21 C16 C17 172.51(14) . . . . ?
C1 P1 N2 C22 23.67(14) . . . . ?
C1 P1 N2 C35 -151.34(11) . . . . ?
C1 P1 N1 C8 131.26(11) . . . . ?
C1 P1 N1 C21 -55.24(13) . . . . ?
C1 C2 C3 C4 -178.62(14) . . . . ?
C1 C2 C7 C6 178.56(14) . . . . ?
C23 C22 C27 C26 0.5(2) . . . . ?
C23 C22 C27 C28 -179.33(14) . . . . ?
C23 C24 C25 C26 2.0(2) . . . . ?
C26 C27 C28 C29 145.31(17) . . . . ?
C22 N2 C35 C34 112.16(16) . . . . ?
C22 N2 C35 C30 -70.08(18) . . . . ?
C22 C23 C24 C25 -1.0(2) . . . . ?
C22 C27 C28 C29 -34.9(2) . . . . ?
C8 N1 C21 C20 -117.18(16) . . . . ?
C8 N1 C21 C16 65.48(18) . . . . ?
C8 C9 C10 C11 1.5(2) . . . . ?
C8 C13 C14 C15 26.3(3) . . . . ?
C8 C13 C12 C11 -1.0(2) . . . . ?
C21 N1 C8 C9 120.24(15) . . . . ?
C21 N1 C8 C13 -65.05(18) . . . . ?
C21 C20 C19 C18 -1.1(3) . . . . ?
C21 C16 C15 C14 -28.2(3) . . . . ?
C21 C16 C17 C18 1.8(2) . . . . ?
C2 C3 C4 C5 0.2(3) . . . . ?
C9 C8 C13 C14 -178.33(14) . . . . ?
C9 C8 C13 C12 3.1(2) . . . . ?
C20 C21 C16 C15 175.02(15) . . . . ?
C20 C21 C16 C17 -4.8(2) . . . . ?
C20 C19 C18 C17 -2.0(3) . . . . ?
C27 C26 C25 C24 -1.8(2) . . . . ?
C27 C28 C29 C30 -1.9(3) . . . . ?
C35 N2 C22 C23 -115.50(15) . . . . ?
C35 N2 C22 C27 64.31(17) . . . . ?
C35 C34 C33 C32 0.8(2) . . . . ?
C35 C30 C31 C32 -2.1(2) . . . . ?
C34 C35 C30 C29 -175.13(15) . . . . ?
C34 C35 C30 C31 3.0(2) . . . . ?
C34 C33 C32 C31 0.1(3) . . . . ?
C28 C29 C30 C35 33.0(3) . . . . ?
C28 C29 C30 C31 -145.07(18) . . . . ?
C16 C21 C20 C19 4.5(2) . . . . ?
C16 C17 C18 C19 1.6(3) . . . . ?
C5 C6 C7 C2 -0.2(2) . . . . ?
C13 C8 C9 C10 -3.4(2) . . . . ?
C13 C14 C15 C16 1.6(3) . . . . ?
C24 C23 C22 N2 179.56(13) . . . . ?
C24 C23 C22 C27 -0.2(2) . . . . ?
C6 C5 C4 C3 0.1(3) . . . . ?
C14 C13 C12 C11 -179.61(15) . . . . ?
C25 C26 C27 C22 0.5(2) . . . . ?
C25 C26 C27 C28 -179.65(14) . . . . ?
C29 C30 C31 C32 176.09(16) . . . . ?
C30 C35 C34 C33 -2.4(2) . . . . ?
C30 C31 C32 C33 0.6(3) . . . . ?
C3 C2 C7 C6 0.6(2) . . . . ?
C15 C16 C17 C18 -178.06(15) . . . . ?
C7 C2 C3 C4 -0.6(2) . . . . ?
C10 C11 C12 C13 -0.9(3) . . . . ?
C12 C13 C14 C15 -155.21(17) . . . . ?
C12 C11 C10 C9 0.6(2) . . . . ?
C4 C5 C6 C7 -0.1(2) . . . . ?
C17 C16 C15 C14 151.68(17) . . . . ?

loop_
_exptl_oxdiff_crystal_face_indexfrac_h
_exptl_oxdiff_crystal_face_indexfrac_k
_exptl_oxdiff_crystal_face_indexfrac_l
_exptl_oxdiff_crystal_face_x
_exptl_oxdiff_crystal_face_y
_exptl_oxdiff_crystal_face_z
-6.3236 -2.0116 1.9522 -0.2325 -0.9705 0.0645
0.6399 11.6753 3.8444 0.0775 0.3286 0.9413
0.0025 -0.9982 1.9985 0.2293 -0.0421 0.0341
-0.0015 0.9990 -0.9991 -0.1298 0.0328 0.0155
1.4304 -7.2875 -7.8517 -0.4496 0.1087 -0.8866
-1.4304 12.8258 1.5701 -0.3434 0.0811 0.9357
0.0015 -0.9990 0.9991 0.1298 -0.0328 -0.0155
1.0013 1.0037 1.9976 0.2455 0.1477 0.1489
-0.0903 -9.5589 -6.1628 -0.3299 -0.1782 -0.9270
2.8102 -11.6586 -2.8717 0.2849 0.1561 -0.9458
-1.2204 -7.4862 -6.6550 -0.5289 -0.2866 -0.7988
0.9992 1.0021 -0.0012 0.0465 0.1664 0.0496
1.9985 -0.9960 -1.0030 0.0846 0.2721 -0.1458
0.9979 -0.9991 -2.0008 -0.0917 0.1384 -0.1799
4.9435 2.7412 -7.6143 -0.4593 0.8442 -0.2763
-4.3065 -8.2302 5.5368 0.4684 -0.8619 -0.1942
-4.8787 -0.0957 8.0041 0.4228 -0.7766 0.4670
0.4997 -13.1150 0.7146 0.5076 -0.2428 -0.8267
-1.0014 1.9965 -0.9972 -0.2370 -0.0869 0.0962
-0.0006 -1.0006 -0.9998 -0.0691 -0.0140 -0.1148
-1.0004 1.9973 0.0023 -0.1375 -0.0963 0.1458
-2.0010 1.9942 -0.9956 -0.3139 -0.2300 0.1117
-0.9887 -5.9947 7.9951 0.9010 -0.3583 0.0216
1.9966 1.0028 -2.0017 -0.0756 0.3283 -0.0651
-0.0004 0.9998 0.0003 -0.0303 0.0234 0.0652
